data_2018513
loop_
_publ_author_name
'Popp, Sebastian'
'Ruth, Kai'
'Lerner, Hans-Wolfram'
'Bolte, Michael'

_publ_section_title
;
 Structural characteristics of dibromoborylated benzene derivatives
;
_journal_coeditor_code SK3438
_journal_issue 6
_journal_name_full 'Acta Crystallographica Section C'
_journal_page_first o226
_journal_page_last o230
_journal_paper_doi 10.1107/S0108270112020604
_journal_volume 68
_journal_year 2012
_chemical_formula_iupac 'C11 H19 B Br2 S Si'
_chemical_formula_moiety 'C11 H19 B Br2 S Si'
_chemical_formula_sum 'C11 H19 B Br2 S Si'
_chemical_formula_weight 382.04
_chemical_name_systematic
;
dibromo(dimethylsulfanyl)[4-(trimethylsilyl)phenyl]borane
;
_space_group_IT_number 62
_symmetry_cell_setting orthorhombic
_symmetry_space_group_name_Hall '-P 2ac 2n'
_symmetry_space_group_name_H-M 'P n m a'
_atom_sites_solution_hydrogens geom
_atom_sites_solution_primary direct
_atom_sites_solution_secondary difmap
_audit_creation_method SHELXL97
_cell_angle_alpha 90.00
_cell_angle_beta 90.00
_cell_angle_gamma 90.00
_cell_formula_units_Z 4
_cell_length_a 6.6950(5)
_cell_length_b 11.0880(8)
_cell_length_c 21.6870(16)
_cell_measurement_reflns_used 4391
_cell_measurement_temperature 173(2)
_cell_measurement_theta_max 26.1
_cell_measurement_theta_min 2.5
_cell_volume 1609.9(2)
_computing_cell_refinement 'X-AREA (Stoe & Cie, 2001)'
_computing_data_collection 'X-AREA (Stoe & Cie, 2001)'
_computing_data_reduction 'X-AREA (Stoe & Cie, 2001)'
_computing_molecular_graphics 'XP (Sheldrick, 2008)'
_computing_publication_material 'SHELXL97 (Sheldrick, 2008)'
_computing_structure_refinement 'SHELXL97 (Sheldrick, 2008)'
_computing_structure_solution 'SHELXS97 (Sheldrick, 2008)'
_diffrn_ambient_temperature 173(2)
_diffrn_measured_fraction_theta_full 0.999
_diffrn_measured_fraction_theta_max 0.992
_diffrn_measurement_device_type 'Stoe IPDS II two-circle'
_diffrn_measurement_method \w
_diffrn_radiation_monochromator graphite
_diffrn_radiation_source 'fine-focus sealed tube'
_diffrn_radiation_type MoK\a
_diffrn_radiation_wavelength 0.71073
_diffrn_reflns_av_R_equivalents 0.0734
_diffrn_reflns_av_sigmaI/netI 0.0514
_diffrn_reflns_limit_h_max 8
_diffrn_reflns_limit_h_min -8
_diffrn_reflns_limit_k_max 13
_diffrn_reflns_limit_k_min -13
_diffrn_reflns_limit_l_max 26
_diffrn_reflns_limit_l_min -26
_diffrn_reflns_number 22983
_diffrn_reflns_theta_full 25.00
_diffrn_reflns_theta_max 26.26
_diffrn_reflns_theta_min 2.06
_diffrn_standards_number 0
_exptl_absorpt_coefficient_mu 5.214
_exptl_absorpt_correction_T_max 0.7805
_exptl_absorpt_correction_T_min 0.4219
_exptl_absorpt_correction_type multi-scan
_exptl_absorpt_process_details '(MULABS; Spek, 2009; Blessing, 1995)'
_exptl_crystal_colour colourless
_exptl_crystal_density_diffrn 1.576
_exptl_crystal_density_method 'not measured'
_exptl_crystal_description needle
_exptl_crystal_F_000 760
_exptl_crystal_size_max 0.20
_exptl_crystal_size_mid 0.10
_exptl_crystal_size_min 0.05
_refine_diff_density_max 0.403
_refine_diff_density_min -0.561
_refine_ls_extinction_coef 0.0045(5)
_refine_ls_extinction_expression Fc^*^=kFc[1+0.001xFc^2^\l^3^/sin(2\q)]^-1/4^
_refine_ls_extinction_method SHELXL
_refine_ls_goodness_of_fit_ref 0.897
_refine_ls_hydrogen_treatment mixed
_refine_ls_matrix_type full
_refine_ls_number_parameters 110
_refine_ls_number_reflns 1705
_refine_ls_number_restraints 0
_refine_ls_restrained_S_all 0.897
_refine_ls_R_factor_all 0.0679
_refine_ls_R_factor_gt 0.0370
_refine_ls_shift/su_max 0.000
_refine_ls_shift/su_mean 0.000
_refine_ls_structure_factor_coef Fsqd
_refine_ls_weighting_details 'calc w=1/[\s^2^(Fo^2^)+(0.0454P)^2^+0.0000P] where P=(Fo^2^+2Fc^2^)/3'
_refine_ls_weighting_scheme calc
_refine_ls_wR_factor_gt 0.0752
_refine_ls_wR_factor_ref 0.0828
_reflns_number_gt 1146
_reflns_number_total 1705
_reflns_threshold_expression I>2\s(I)
_cod_data_source_file sk3438.cif
_cod_data_source_block V
_cod_database_code 2018513
_cod_database_fobs_code 2018513

loop_
_symmetry_equiv_pos_as_xyz
'x, y, z'
'-x+1/2, -y, z+1/2'
'x+1/2, -y+1/2, -z+1/2'
'-x, y+1/2, -z'
'-x, -y, -z'
'x-1/2, y, -z-1/2'
'-x-1/2, y-1/2, z-1/2'
'x, -y-1/2, z'

loop_
_atom_site_type_symbol
_atom_site_label
_atom_site_fract_x
_atom_site_fract_y
_atom_site_fract_z
_atom_site_U_iso_or_equiv
_atom_site_adp_type
_atom_site_calc_flag
_atom_site_refinement_flags
_atom_site_occupancy
_atom_site_symmetry_multiplicity
_atom_site_disorder_group
Br Br1 0.37440(6) 0.39945(4) 0.329307(19) 0.04263(17) Uani d . 1 1 .
B B1 0.4191(9) 0.2500 0.3810(3) 0.0364(16) Uani d S 1 2 .
Si Si1 0.0014(2) 0.2500 0.64318(8) 0.0446(5) Uani d S 1 2 .
C C11 0.0842(7) 0.1116(5) 0.6848(2) 0.0569(14) Uani d . 1 1 .
H H11A 0.0398 0.0400 0.6621 0.085 Uiso calc R 1 1 .
H H11B 0.0260 0.1108 0.7263 0.085 Uiso calc R 1 1 .
H H11C 0.2302 0.1112 0.6879 0.085 Uiso calc R 1 1 .
C C12 -0.2773(8) 0.2500 0.6347(3) 0.0528(18) Uani d S 1 2 .
H H12A -0.3193 0.1770 0.6127 0.079 Uiso calc PR 0.50 1 .
H H12B -0.3188 0.3214 0.6113 0.079 Uiso calc PR 0.50 1 .
H H12C -0.3394 0.2516 0.6756 0.079 Uiso calc SR 1 2 .
C C1 0.3037(7) 0.2500 0.4451(3) 0.0336(13) Uani d S 1 2 .
C C2 0.1890(12) 0.1637(7) 0.4669(4) 0.0324(17) Uani d P 0.50 1 1
H H2 0.1679 0.0945 0.4419 0.039 Uiso calc PR 0.50 1 1
C C3 0.0962(11) 0.1672(7) 0.5247(4) 0.0349(18) Uani d P 0.50 1 1
H H3 0.0099 0.1024 0.5352 0.042 Uiso calc PR 0.50 1 1
C C2' 0.3222(11) 0.1412(8) 0.4839(4) 0.0358(19) Uani d P 0.50 1 2
H H2' 0.3952 0.0736 0.4693 0.043 Uiso calc PR 0.50 1 2
C C3' 0.2327(12) 0.1373(8) 0.5421(4) 0.0365(19) Uani d P 0.50 1 2
H H3' 0.2422 0.0676 0.5674 0.044 Uiso calc PR 0.50 1 2
C C4 0.1185(8) 0.2500 0.5637(3) 0.0434(15) Uani d S 1 2 .
S S1 0.7046(2) 0.2722(4) 0.40129(8) 0.0332(12) Uani d P 0.50 1 .
C C1S 0.8347(7) 0.2500 0.3299(3) 0.0457(15) Uani d S 1 2 .
H H1S1 0.7872 0.1758 0.3102 0.068 Uiso calc PR 0.50 1 .
H H1S2 0.9783 0.2434 0.3379 0.068 Uiso calc PR 0.50 1 .
H H1S3 0.8097 0.3187 0.3025 0.068 Uiso calc PR 0.50 1 .
C C2S 0.7549(13) 0.1347(8) 0.4431(4) 0.044(2) Uani d P 0.50 1 .
H H2S1 0.7309 0.0562 0.4237 0.067 Uiso calc PR 0.50 1 .
H H2S2 0.6723 0.1419 0.4802 0.067 Uiso calc PR 0.50 1 .
H H2S3 0.8962 0.1415 0.4544 0.067 Uiso calc PR 0.50 1 .

loop_
_atom_site_aniso_label
_atom_site_aniso_U_11
_atom_site_aniso_U_22
_atom_site_aniso_U_33
_atom_site_aniso_U_12
_atom_site_aniso_U_13
_atom_site_aniso_U_23
Br1 0.0363(2) 0.0504(3) 0.0412(3) 0.0024(2) -0.00076(19) 0.0077(2)
B1 0.025(3) 0.048(4) 0.036(4) 0.000 0.001(2) 0.000
Si1 0.0298(8) 0.0701(13) 0.0340(9) 0.000 0.0022(7) 0.000
C11 0.043(3) 0.083(4) 0.044(3) 0.005(3) 0.0031(19) 0.004(3)
C12 0.033(3) 0.073(5) 0.053(4) 0.000 0.007(3) 0.000
C1 0.024(2) 0.044(4) 0.033(3) 0.000 -0.003(2) 0.000
C2 0.034(4) 0.028(4) 0.035(4) -0.003(3) 0.002(3) -0.007(4)
C3 0.031(4) 0.035(5) 0.039(5) -0.001(4) 0.001(3) 0.004(4)
C2' 0.022(4) 0.043(5) 0.042(5) 0.009(3) 0.000(3) -0.001(4)
C3' 0.032(4) 0.037(5) 0.040(5) 0.005(4) 0.009(4) 0.010(4)
C4 0.023(2) 0.075(5) 0.033(3) 0.000 -0.002(3) 0.000
S1 0.0215(6) 0.040(4) 0.0386(9) -0.0008(9) -0.0012(6) 0.0011(10)
C1S 0.025(3) 0.062(4) 0.050(4) 0.000 0.006(3) 0.000
C2S 0.039(5) 0.045(6) 0.049(5) 0.006(4) -0.002(4) 0.012(4)

loop_
_atom_type_symbol
_atom_type_description
_atom_type_scat_dispersion_real
_atom_type_scat_dispersion_imag
_atom_type_scat_source
C C 0.0033 0.0016 'International Tables Vol C Tables 4.2.6.8 and 6.1.1.4'
H H 0.0000 0.0000 'International Tables Vol C Tables 4.2.6.8 and 6.1.1.4'
B B 0.0013 0.0007 'International Tables Vol C Tables 4.2.6.8 and 6.1.1.4'
Br Br -0.2901 2.4595 'International Tables Vol C Tables 4.2.6.8 and 6.1.1.4'
S S 0.1246 0.1234 'International Tables Vol C Tables 4.2.6.8 and 6.1.1.4'
Si Si 0.0817 0.0704 'International Tables Vol C Tables 4.2.6.8 and 6.1.1.4'

loop_
_geom_angle_atom_site_label_1
_geom_angle_atom_site_label_2
_geom_angle_atom_site_label_3
_geom_angle_site_symmetry_1
_geom_angle_site_symmetry_3
_geom_angle
C1 B1 S1 . . 105.9(4)
C1 B1 S1 . 8_565 105.9(4)
C1 B1 Br1 . 8_565 114.3(2)
S1 B1 Br1 . 8_565 111.6(2)
S1 B1 Br1 8_565 8_565 99.5(2)
C1 B1 Br1 . . 114.3(2)
S1 B1 Br1 . . 99.5(2)
S1 B1 Br1 8_565 . 111.6(2)
Br1 B1 Br1 8_565 . 110.0(3)
C11 Si1 C11 8_565 . 110.8(3)
C11 Si1 C12 8_565 . 110.08(18)
C11 Si1 C12 . . 110.08(18)
C11 Si1 C4 8_565 . 108.50(17)
C11 Si1 C4 . . 108.50(17)
C12 Si1 C4 . . 108.8(3)
Si1 C11 H11A . . 109.5
Si1 C11 H11B . . 109.5
H11A C11 H11B . . 109.5
Si1 C11 H11C . . 109.5
H11A C11 H11C . . 109.5
H11B C11 H11C . . 109.5
Si1 C12 H12A . . 109.5
Si1 C12 H12B . . 109.5
H12A C12 H12B . . 109.5
Si1 C12 H12C . . 109.5
H12A C12 H12C . . 109.5
H12B C12 H12C . . 109.5
C2 C1 C2 . 8_565 93.4(8)
C2 C1 C2' . 8_565 116.0(6)
C2 C1 C2' 8_565 . 116.0(6)
C2' C1 C2' 8_565 . 109.6(8)
C2 C1 B1 . . 126.7(4)
C2 C1 B1 8_565 . 126.7(4)
C2' C1 B1 8_565 . 117.2(4)
C2' C1 B1 . . 117.2(4)
C1 C2 C3 . . 124.1(7)
C3 C2 C2 . 8_565 88.4(5)
C1 C2 H2 . . 117.9
C3 C2 H2 . . 117.9
C2 C2 H2 8_565 . 143.8
C4 C3 C2 . . 124.8(7)
C2 C3 C3 . 8_565 91.6(5)
C4 C3 H3 . . 117.6
C2 C3 H3 . . 117.6
C3 C3 H3 8_565 . 139.2
C3' C2' C1 . . 120.3(7)
C3' C2' H2' . . 119.9
C1 C2' H2' . . 119.9
C2' C3' C4 . . 117.6(7)
C2' C3' H3' . . 121.2
C4 C3' H3' . . 121.2
C3 C4 C3 . 8_565 93.7(8)
C3 C4 C3' . 8_565 116.5(6)
C3 C4 C3' 8_565 . 116.5(6)
C3' C4 C3' 8_565 . 108.7(7)
C3 C4 Si1 . . 124.3(4)
C3 C4 Si1 8_565 . 124.3(4)
C3' C4 Si1 8_565 . 118.9(4)
C3' C4 Si1 . . 118.9(4)
C2S S1 C2S 8_565 . 104.5(7)
C2S S1 C1S 8_565 . 122.5(4)
C2S S1 C1S . . 103.1(4)
C2S S1 B1 8_565 . 117.7(4)
C2S S1 B1 . . 100.8(3)
C1S S1 B1 . . 105.1(3)
S1 C1S H1S1 . . 109.5
S1 C1S H1S2 . . 109.5
H1S1 C1S H1S2 . . 109.5
S1 C1S H1S3 . . 109.5
H1S1 C1S H1S3 . . 109.5
H1S2 C1S H1S3 . . 109.5
S1 C2S H2S1 8_565 . 109.5
S1 C2S H2S1 . . 120.2
S1 C2S H2S2 8_565 . 109.5
S1 C2S H2S2 . . 103.8
H2S1 C2S H2S2 . . 109.5
S1 C2S H2S3 8_565 . 109.5
S1 C2S H2S3 . . 103.9
H2S1 C2S H2S3 . . 109.5
H2S2 C2S H2S3 . . 109.5

loop_
_geom_bond_atom_site_label_1
_geom_bond_atom_site_label_2
_geom_bond_site_symmetry_2
_geom_bond_distance
Br1 B1 . 2.022(4)
B1 C1 . 1.592(8)
B1 S1 . 1.977(6)
B1 S1 8_565 1.977(6)
B1 Br1 8_565 2.022(4)
Si1 C11 8_565 1.865(5)
Si1 C11 . 1.865(5)
Si1 C12 . 1.874(6)
Si1 C4 . 1.893(6)
C11 H11A . 0.9800
C11 H11B . 0.9800
C11 H11C . 0.9800
C12 H12A . 0.9800
C12 H12B . 0.9800
C12 H12C . 0.9800
C1 C2 . 1.315(8)
C1 C2 8_565 1.315(8)
C1 C2' 8_565 1.476(9)
C1 C2' . 1.476(9)
C2 C3 . 1.399(11)
C2 H2 . 0.9500
C3 C4 . 1.258(9)
C3 H3 . 0.9500
C2' C3' . 1.398(11)
C2' H2' . 0.9500
C3' C4 . 1.538(9)
C3' H3' . 0.9500
S1 C2S . 1.806(9)
S1 C1S . 1.794(6)
C1S H1S1 . 0.9800
C1S H1S2 . 0.9800
C1S H1S3 . 0.9800
C2S H2S1 . 0.9800
C2S H2S2 . 0.9800
C2S H2S3 . 0.9800

loop_
_geom_torsion_atom_site_label_1
_geom_torsion_atom_site_label_2
_geom_torsion_atom_site_label_3
_geom_torsion_atom_site_label_4
_geom_torsion_site_symmetry_1
_geom_torsion_site_symmetry_4
_geom_torsion
S1 B1 C1 C2 . . -122.2(6)
S1 B1 C1 C2 8_565 . -107.3(6)
Br1 B1 C1 C2 8_565 . 1.2(8)
Br1 B1 C1 C2 . . 129.3(6)
S1 B1 C1 C2 . 8_565 107.3(6)
S1 B1 C1 C2 8_565 8_565 122.2(6)
Br1 B1 C1 C2 8_565 8_565 -129.3(6)
Br1 B1 C1 C2 . 8_565 -1.2(8)
S1 B1 C1 C2' . 8_565 59.3(5)
S1 B1 C1 C2' 8_565 8_565 74.2(5)
Br1 B1 C1 C2' 8_565 8_565 -177.3(4)
Br1 B1 C1 C2' . 8_565 -49.1(6)
S1 B1 C1 C2' . . -74.2(5)
S1 B1 C1 C2' 8_565 . -59.3(5)
Br1 B1 C1 C2' 8_565 . 49.1(6)
Br1 B1 C1 C2' . . 177.3(4)
C2 C1 C2 C3 8_565 . -39.8(12)
C2' C1 C2 C3 8_565 . -3.6(12)
C2' C1 C2 C3 . . 86.9(10)
B1 C1 C2 C3 . . 177.9(6)
C2' C1 C2 C2 8_565 8_565 36.1(4)
C2' C1 C2 C2 . 8_565 126.7(7)
B1 C1 C2 C2 . 8_565 -142.4(9)
C1 C2 C3 C4 . . -3.6(14)
C2 C2 C3 C4 8_565 . -29.6(8)
C1 C2 C3 C3 . 8_565 26.0(8)
C2 C2 C3 C3 8_565 8_565 0.000(3)
C2 C1 C2' C3' . . -67.5(8)
C2 C1 C2' C3' 8_565 . -4.5(11)
C2' C1 C2' C3' 8_565 . 40.0(11)
B1 C1 C2' C3' . . 176.9(6)
C1 C2' C3' C4 . . -0.7(11)
C2 C3 C4 C3 . 8_565 46.3(11)
C2 C3 C4 C3' . 8_565 8.9(12)
C3 C3 C4 C3' 8_565 8_565 -37.3(5)
C2 C3 C4 C3' . . -80.1(9)
C3 C3 C4 C3' 8_565 . -126.4(6)
C2 C3 C4 Si1 . . -177.0(6)
C3 C3 C4 Si1 8_565 . 136.7(8)
C2' C3' C4 C3 . . 71.2(9)
C2' C3' C4 C3 . 8_565 7.3(11)
C2' C3' C4 C3' . 8_565 -38.0(11)
C2' C3' C4 Si1 . . -178.3(6)
C11 Si1 C4 C3 8_565 . 178.2(6)
C11 Si1 C4 C3 . . 57.7(6)
C12 Si1 C4 C3 . . -62.0(6)
C11 Si1 C4 C3 8_565 8_565 -57.7(6)
C11 Si1 C4 C3 . 8_565 -178.2(6)
C12 Si1 C4 C3 . 8_565 62.0(6)
C11 Si1 C4 C3' 8_565 8_565 -7.9(5)
C11 Si1 C4 C3' . 8_565 -128.3(5)
C12 Si1 C4 C3' . 8_565 111.9(5)
C11 Si1 C4 C3' 8_565 . 128.3(5)
C11 Si1 C4 C3' . . 7.9(5)
C12 Si1 C4 C3' . . -111.9(5)
C1 B1 S1 S1 . 8_565 92.06(7)
Br1 B1 S1 S1 8_565 8_565 -33.0(2)
Br1 B1 S1 S1 . 8_565 -149.1(2)
C1 B1 S1 C2S . 8_565 -47.8(5)
S1 B1 S1 C2S 8_565 8_565 -139.9(5)
Br1 B1 S1 C2S 8_565 8_565 -172.9(5)
Br1 B1 S1 C2S . 8_565 71.0(5)
C1 B1 S1 C2S . . 65.0(3)
S1 B1 S1 C2S 8_565 . -27.1(3)
Br1 B1 S1 C2S 8_565 . -60.1(4)
Br1 B1 S1 C2S . . -176.2(4)
C1 B1 S1 C1S . . 171.85(15)
S1 B1 S1 C1S 8_565 . 79.79(18)
Br1 B1 S1 C1S 8_565 . 46.8(3)
Br1 B1 S1 C1S . . -69.3(3)
C2S S1 C2S S1 8_565 8_565 180.000(11)
C1S S1 C2S S1 . 8_565 -50.9(5)
B1 S1 C2S S1 . 8_565 57.5(5)
